data_1570188
loop_
_publ_author_name
'Vainauskas, Jogirdas'
'Borchers, Tristan H.'
'Arhangelskis, Mihails'
'McCormick McPherson, Laura J'
'Spilfogel, Toni S.'
'Hamzehpoor, Ehsan'
'Topi&#x107;, Filip'
'Coles, Simon J.'
'Perepichka, Dmytro F.'
'Barrett, Christopher J.'
'Fri&#x161;&#x10d;i&#x107;, Tomislav'

_publ_section_title
;
 Halogen bonding with carbon: directional assembly of non-derivatised
 aromatic carbon systems into robust supramolecular ladder architectures.
;
_journal_issue 45
_journal_name_full 'Chemical science'
_journal_page_first 13031
_journal_page_last 13041
_journal_paper_doi 10.1039/d3sc04191c
_journal_volume 14
_journal_year 2023
_chemical_formula_moiety 'C18 H12, 2.5(C6 F4 I2)'
_chemical_formula_sum 'C33 H12 F10 I5'
_chemical_formula_weight 1232.93
_space_group_crystal_system triclinic
_space_group_IT_number 2
_space_group_name_Hall '-P 1'
_space_group_name_H-M_alt 'P -1'
_atom_sites_solution_hydrogens geom
_atom_sites_solution_primary dual
_audit_creation_date 2023-07-13
_audit_creation_method
;
Olex2 1.3
(compiled 2020.11.12 svn.r5f609507 for OlexSys, GUI svn.r6408)
;
_audit_update_record
;
2023-07-13 deposited with the CCDC.	2023-10-09 downloaded from the CCDC.
;
_cell_angle_alpha 94.961(6)
_cell_angle_beta 93.811(6)
_cell_angle_gamma 97.532(7)
_cell_formula_units_Z 2
_cell_length_a 6.1683(5)
_cell_length_b 15.3618(13)
_cell_length_c 18.5460(13)
_cell_measurement_reflns_used 2904
_cell_measurement_temperature 291.9(4)
_cell_measurement_theta_max 71.7970
_cell_measurement_theta_min 3.8720
_cell_volume 1730.3(2)
_computing_cell_refinement 'CrysAlisPro 1.171.42.81a (Rigaku OD, 2023)'
_computing_data_collection 'CrysAlisPro 1.171.42.81a (Rigaku OD, 2023)'
_computing_data_reduction 'CrysAlisPro 1.171.42.81a (Rigaku OD, 2023)'
_computing_molecular_graphics 'Olex2 1.3 (Dolomanov et al., 2009)'
_computing_publication_material 'Olex2 1.3 (Dolomanov et al., 2009)'
_computing_structure_refinement 'SHELXL 2018/3 (Sheldrick, 2015)'
_computing_structure_solution 'SHELXT 2018/2 (Sheldrick, 2018)'
_diffrn_ambient_environment air
_diffrn_ambient_temperature 291.9(4)
_diffrn_detector 'CCD plate'
_diffrn_detector_area_resol_mean 10.3537
_diffrn_detector_type Atlas
_diffrn_measured_fraction_theta_full 0.999
_diffrn_measured_fraction_theta_max 0.973
_diffrn_measurement_details
;
List of Runs (angles in degrees, time in seconds):

  # Type    Start    End  Width  t~exp~   \w     \q     \k     \f   Frames
#--------------------------------------------------------------------------
  1  \w   -111.00 -74.00   1.00    1.79    --  -41.27-140.00 134.00   37
  2  \w    -59.00 -33.00   1.00    1.79    --  -41.27 140.00-166.00   26
  3  \w    -80.00 -38.00   1.00    1.79    --  -41.27 130.00  19.00   42
  4  \w     65.00  90.00   1.00    1.79    --   41.27-130.00 -52.00   25
  5  \w     46.00  71.00   1.00    1.79    --   41.27-140.00 134.00   25
  6  \w     61.00 124.00   1.00    7.16    --  102.80-140.00 134.00   63
  7  \w     61.00 111.00   1.00    7.16    --  102.80-130.00 -52.00   50
  8  \w     91.00 120.00   1.00    7.16    --  102.80 140.00-166.00   29
  9  \w    110.00 136.00   1.00    7.16    --  102.80 130.00  19.00   26
 10  \w   -120.00   0.00   1.00    1.79    --  -41.27 -19.00  90.00  120
 11  \w   -109.00 -18.00   1.00    1.79    --  -41.27 -38.00   0.00   91
 12  \w     28.00  89.00   1.00    1.79    --   41.27-125.00 -30.00   61
 13  \w     45.00 114.00   1.00    7.16    --  102.80 -45.00 -90.00   69
 14  \w    103.00 163.00   1.00    7.16    --  102.80  77.00  30.00   60
 15  \w    106.00 177.00   1.00    7.16    --  102.80  77.00-120.00   71
 16  \w     39.00  74.00   1.00    7.16    --  102.80-111.00-150.00   35
 17  \w     64.00 103.00   1.00    7.16    --  102.80 -94.00 -30.00   39
 18  \w    116.00 176.00   1.00    7.16    --  102.80 111.00 -30.00   60
 19  \w     81.00 106.00   1.00    7.16    --  102.80-111.00-150.00   25
 20  \w    103.00 136.00   1.00    7.16    --  102.80  77.00   0.00   33
 21  \w    145.00 173.00   1.00    7.16    --  102.80  77.00   0.00   28
 22  \w     40.00  65.00   1.00    7.16    --  102.80 -77.00  30.00   25
 23  \w    104.00 174.00   1.00    7.16    --  102.80 111.00  60.00   70
 24  \w    115.00 167.00   1.00    7.16    --  102.80 111.00 -90.00   52
 25  \w     59.00 108.00   1.00    7.16    --  102.80-111.00 150.00   49
 26  \w     93.00 168.00   1.00    7.16    --  102.80  30.00 -30.00   75
;
_diffrn_measurement_device 'four-circle diffractometer'
_diffrn_measurement_device_type 'SuperNova, Dual, Cu at home/near, Atlas'
_diffrn_measurement_method '\w scans'
_diffrn_orient_matrix_type 'CrysAlisPro convention (1999,Acta A55,543-557)'
_diffrn_orient_matrix_UB_11 0.0713471000
_diffrn_orient_matrix_UB_12 -0.0071477000
_diffrn_orient_matrix_UB_13 0.0802252000
_diffrn_orient_matrix_UB_21 0.1458550000
_diffrn_orient_matrix_UB_22 -0.0698352000
_diffrn_orient_matrix_UB_23 -0.0234190000
_diffrn_orient_matrix_UB_31 0.1936506000
_diffrn_orient_matrix_UB_32 0.0734885000
_diffrn_orient_matrix_UB_33 -0.0033208000
_diffrn_radiation_monochromator mirror
_diffrn_radiation_probe x-ray
_diffrn_radiation_type 'Cu K\a'
_diffrn_radiation_wavelength 1.54184
_diffrn_reflns_av_R_equivalents 0.0497
_diffrn_reflns_av_unetI/netI 0.0642
_diffrn_reflns_Laue_measured_fraction_full 0.999
_diffrn_reflns_Laue_measured_fraction_max 0.973
_diffrn_reflns_limit_h_max 7
_diffrn_reflns_limit_h_min -7
_diffrn_reflns_limit_k_max 19
_diffrn_reflns_limit_k_min -18
_diffrn_reflns_limit_l_max 19
_diffrn_reflns_limit_l_min -22
_diffrn_reflns_number 14023
_diffrn_reflns_point_group_measured_fraction_full 0.999
_diffrn_reflns_point_group_measured_fraction_max 0.973
_diffrn_reflns_theta_full 67.684
_diffrn_reflns_theta_max 72.640
_diffrn_reflns_theta_min 3.951
_diffrn_source 'micro-focus sealed X-ray tube'
_diffrn_source_type 'SuperNova (Cu) X-ray Source'
_exptl_absorpt_coefficient_mu 36.001
_exptl_absorpt_correction_T_max 1.000
_exptl_absorpt_correction_T_min 0.815
_exptl_absorpt_correction_type gaussian
_exptl_absorpt_process_details
;
CrysAlisPro 1.171.42.81a (Rigaku Oxford Diffraction, 2023)
Numerical absorption correction based on gaussian integration over
a multifaceted crystal model
Empirical absorption correction using spherical harmonics,
implemented in SCALE3 ABSPACK scaling algorithm.
;
_exptl_crystal_colour clear
_exptl_crystal_density_diffrn 2.366
_exptl_crystal_description lath
_exptl_crystal_F_000 1130
_exptl_crystal_preparation Luminescent
_exptl_crystal_recrystallization_method 'Re-crystallisation from solvent: DCM'
_exptl_crystal_size_max 0.17
_exptl_crystal_size_mid 0.12
_exptl_crystal_size_min 0.06
_refine_diff_density_max 2.130
_refine_diff_density_min -1.635
_refine_diff_density_rms 0.185
_refine_ls_extinction_method none
_refine_ls_goodness_of_fit_ref 1.047
_refine_ls_hydrogen_treatment constr
_refine_ls_matrix_type full
_refine_ls_number_parameters 421
_refine_ls_number_reflns 6690
_refine_ls_number_restraints 348
_refine_ls_restrained_S_all 1.026
_refine_ls_R_factor_all 0.1268
_refine_ls_R_factor_gt 0.0750
_refine_ls_shift/su_max 0.001
_refine_ls_shift/su_mean 0.000
_refine_ls_structure_factor_coef Fsqd
_refine_ls_weighting_details 'w=1/[\s^2^(Fo^2^)+(0.1183P)^2^+2.5413P] where P=(Fo^2^+2Fc^2^)/3'
_refine_ls_weighting_scheme calc
_refine_ls_wR_factor_gt 0.2011
_refine_ls_wR_factor_ref 0.2656
_reflns_Friedel_coverage 0.000
_reflns_number_gt 3422
_reflns_number_total 6690
_reflns_threshold_expression 'I > 2\s(I)'
_cod_data_source_file d3sc04191c3.cif
_cod_data_source_block benzanthra_14tfib_auto_gaussian
_cod_depositor_comments 'Adding full bibliography for 1570178--1570188.cif.'
_cod_database_code 1570188
_shelx_shelxl_version_number 2018/3
_chemical_oxdiff_formula 'C11 H10 N O'
_shelx_space_group_comment
;
The symmetry employed for this shelxl refinement is uniquely defined
by the following loop, which should always be used as a source of
symmetry information in preference to the above space-group names.
They are only intended as comments.
;
_shelx_estimated_absorpt_t_max 0.221
_shelx_estimated_absorpt_t_min 0.064
_reflns_odcompleteness_completeness 99.92
_reflns_odcompleteness_iscentric 1
_reflns_odcompleteness_theta 66.97
_olex2_refinement_description
;
1. Fixed Uiso
 At 1.2 times of:
  All C(H) groups
2. Rigid body (RIGU) restrains
 All non-hydrogen atoms
 with sigma for 1-2 distances of 0.004 and sigma for 1-3 distances of 0.004
3.a Aromatic/amide H refined with riding coordinates:
 C1A(H1A), C7A(H7A), C14A(H14A), C2A(H2A), C4A(H4A), C5A(H5A), C9A(H9A),
 C10A(H10A), C11A(H11A), C12A(H12A), C17A(H17A), C18A(H18A)
3.b Fitted hexagon refined as free rotating group:
 C15A(C6A,C7A,C8A,C13A,C14A)
;
_olex2_submission_special_instructions 'No special instructions were received'
_oxdiff_exptl_absorpt_empirical_details
;
Empirical correction (ABSPACK) includes:
- Absorption correction using spherical harmonics
- Frame scaling
;
_oxdiff_exptl_absorpt_empirical_full_max 1.854
_oxdiff_exptl_absorpt_empirical_full_min 0.570

loop_
_space_group_symop_operation_xyz
'x, y, z'
'-x, -y, -z'

loop_
_atom_site_label
_atom_site_type_symbol
_atom_site_fract_x
_atom_site_fract_y
_atom_site_fract_z
_atom_site_U_iso_or_equiv
_atom_site_adp_type
_atom_site_occupancy
_atom_site_site_symmetry_order
_atom_site_calc_flag
_atom_site_refinement_flags_posn
_atom_site_refinement_flags_adp
_atom_site_refinement_flags_occupancy
_atom_site_disorder_assembly
_atom_site_disorder_group
C1A C 0.419(4) 0.5865(13) 0.4105(12) 0.112(5) Uani 1 1 d . . . . .
H1A H 0.405264 0.638870 0.437947 0.135 Uiso 1 1 calc R U . . .
F1B F 0.9526(19) 0.2688(7) 0.5207(7) 0.116(4) Uani 1 1 d . . . . .
I1B I 1.3504(2) 0.19768(9) 0.44254(6) 0.0997(4) Uani 1 1 d . . . . .
F2B F 0.7110(18) 0.2089(7) 0.6247(7) 0.116(4) Uani 1 1 d . . . . .
I2B I 0.72893(18) 0.04310(7) 0.71607(6) 0.0865(4) Uani 1 1 d . . . . .
F3B F 1.1283(17) -0.0258(7) 0.6391(7) 0.112(4) Uani 1 1 d . . . . .
F4B F 1.3639(19) 0.0353(8) 0.5361(8) 0.138(5) Uani 1 1 d . . . . .
C1B C 1.162(2) 0.1507(10) 0.5261(8) 0.071(3) Uani 1 1 d . . . . .
C2B C 0.998(2) 0.1958(9) 0.5496(7) 0.064(3) Uani 1 1 d . . . . .
C3B C 0.874(2) 0.1623(10) 0.6036(8) 0.069(3) Uani 1 1 d . . . . .
C4B C 0.914(2) 0.0892(8) 0.6347(7) 0.060(3) Uani 1 1 d . . . . .
C5B C 1.079(2) 0.0481(9) 0.6090(9) 0.072(3) Uani 1 1 d . . . . .
C6B C 1.199(2) 0.0793(9) 0.5543(9) 0.071(3) Uani 1 1 d . . . . .
I1C I 0.7083(2) 0.41886(9) 0.14023(6) 0.1043(5) Uani 1 1 d . . . . .
F1C F 1.1228(16) 0.3608(7) 0.0641(6) 0.103(3) Uani 1 1 d . . . . .
F2C F 0.6577(15) 0.5771(7) 0.0424(6) 0.101(3) Uani 1 1 d . . . . .
C1C C 1.059(2) 0.4304(9) 0.0329(8) 0.071(3) Uani 1 1 d . . . . .
C2C C 0.882(2) 0.4675(9) 0.0561(7) 0.068(3) Uani 1 1 d . . . . .
C3C C 0.827(2) 0.5375(10) 0.0224(8) 0.074(3) Uani 1 1 d . . . . .
C15A C 0.503(2) 0.3353(6) 0.2956(6) 0.102(4) Uani 1 1 d G . . . .
C6A C 0.692(2) 0.3026(8) 0.3196(5) 0.095(4) Uani 1 1 d G . . . .
C7A C 0.7415(18) 0.2232(9) 0.2874(7) 0.124(5) Uani 1 1 d G . . . .
H7A H 0.867911 0.201353 0.303496 0.149 Uiso 1 1 calc R U . . .
C8A C 0.602(3) 0.1765(6) 0.2312(7) 0.109(5) Uani 1 1 d G . . . .
C13A C 0.413(2) 0.2092(8) 0.2071(5) 0.113(5) Uani 1 1 d G . . . .
C14A C 0.3636(17) 0.2886(9) 0.2394(7) 0.116(5) Uani 1 1 d G . . . .
H14A H 0.237159 0.310452 0.223299 0.139 Uiso 1 1 calc R U . . .
I1D I 0.2935(2) 0.83802(9) -0.00590(6) 0.1044(5) Uani 1 1 d . . . . .
I2D I -0.31656(18) 0.68370(8) 0.27056(6) 0.0879(4) Uani 1 1 d . . . . .
F1D F -0.1118(17) 0.9063(7) 0.0706(6) 0.107(3) Uani 1 1 d . . . . .
F2D F -0.3447(16) 0.8460(6) 0.1760(6) 0.098(3) Uani 1 1 d . . . . .
F3D F 0.0965(16) 0.6198(6) 0.1973(6) 0.092(3) Uani 1 1 d . . . . .
F4D F 0.3297(15) 0.6799(7) 0.0928(6) 0.100(3) Uani 1 1 d . . . . .
C1D C 0.115(2) 0.7928(10) 0.0781(7) 0.070(3) Uani 1 1 d . . . . .
C2D C -0.058(2) 0.8341(10) 0.1024(9) 0.078(4) Uani 1 1 d . . . . .
C3D C -0.182(2) 0.8036(10) 0.1554(9) 0.073(3) Uani 1 1 d . . . . .
C4D C -0.133(2) 0.7342(10) 0.1894(7) 0.067(3) Uani 1 1 d . . . . .
C5D C 0.040(2) 0.6928(9) 0.1673(8) 0.068(3) Uani 1 1 d . . . . .
C6D C 0.163(2) 0.7227(10) 0.1109(8) 0.068(3) Uani 1 1 d . . . . .
C2A C 0.602(4) 0.5421(12) 0.4256(13) 0.114(5) Uani 1 1 d . . . . .
H2A H 0.715736 0.564554 0.460531 0.137 Uiso 1 1 calc R U . . .
C3A C 0.599(4) 0.4630(13) 0.3840(12) 0.106(4) Uani 1 1 d . . . . .
C4A C 0.775(4) 0.4284(16) 0.4053(14) 0.129(6) Uani 1 1 d . . . . .
H4A H 0.869761 0.459222 0.442770 0.155 Uiso 1 1 calc R U . . .
C5A C 0.830(5) 0.3427(16) 0.3725(14) 0.135(7) Uani 1 1 d . . . . .
H5A H 0.954505 0.319311 0.388480 0.162 Uiso 1 1 calc R U . . .
C9A C 0.643(4) 0.0901(13) 0.1941(11) 0.109(5) Uani 1 1 d . . . . .
H9A H 0.765397 0.063322 0.205811 0.131 Uiso 1 1 calc R U . . .
C10A C 0.478(4) 0.0536(14) 0.1401(12) 0.120(6) Uani 1 1 d . . . . .
H10A H 0.493604 -0.000618 0.115986 0.143 Uiso 1 1 calc R U . . .
C11A C 0.306(5) 0.089(2) 0.1208(17) 0.149(8) Uani 1 1 d . . . . .
H11A H 0.208279 0.061237 0.082953 0.179 Uiso 1 1 calc R U . . .
C12A C 0.265(4) 0.1678(15) 0.1550(13) 0.126(6) Uani 1 1 d . . . . .
H12A H 0.138232 0.191563 0.142434 0.152 Uiso 1 1 calc R U . . .
C16A C 0.450(4) 0.4250(14) 0.3299(12) 0.113(5) Uani 1 1 d . . . . .
C17A C 0.284(4) 0.4616(15) 0.3128(11) 0.115(5) Uani 1 1 d . . . . .
H17A H 0.181581 0.434319 0.276040 0.138 Uiso 1 1 calc R U . . .
C18A C 0.251(4) 0.5503(15) 0.3519(13) 0.125(6) Uani 1 1 d . . . . .
H18A H 0.132103 0.579214 0.339426 0.151 Uiso 1 1 calc R U . . .

loop_
_atom_site_aniso_label
_atom_site_aniso_U_11
_atom_site_aniso_U_22
_atom_site_aniso_U_33
_atom_site_aniso_U_23
_atom_site_aniso_U_13
_atom_site_aniso_U_12
C1A 0.161(15) 0.093(11) 0.090(11) 0.012(9) 0.066(10) 0.011(9)
F1B 0.131(8) 0.099(6) 0.142(10) 0.064(7) 0.066(8) 0.046(6)
I1B 0.0990(8) 0.1245(9) 0.0758(7) 0.0146(6) 0.0493(6) -0.0088(7)
F2B 0.120(7) 0.106(7) 0.150(10) 0.044(7) 0.091(7) 0.057(6)
I2B 0.0943(7) 0.0952(7) 0.0684(6) 0.0115(5) 0.0389(5) -0.0114(5)
F3B 0.108(7) 0.104(6) 0.146(10) 0.056(7) 0.054(7) 0.048(5)
F4B 0.121(8) 0.136(9) 0.191(14) 0.050(9) 0.105(9) 0.072(7)
C1B 0.065(7) 0.084(7) 0.066(8) 0.005(6) 0.027(6) 0.010(5)
C2B 0.070(7) 0.082(7) 0.048(6) 0.017(5) 0.023(5) 0.021(6)
C3B 0.068(7) 0.091(8) 0.057(7) 0.016(6) 0.034(6) 0.025(6)
C4B 0.061(6) 0.068(6) 0.055(7) 0.008(5) 0.030(5) 0.005(5)
C5B 0.067(7) 0.074(7) 0.082(9) 0.017(6) 0.032(6) 0.014(5)
C6B 0.067(7) 0.069(7) 0.081(9) 0.002(6) 0.041(7) 0.014(5)
I1C 0.1054(8) 0.1287(9) 0.0702(6) 0.0105(6) 0.0422(6) -0.0338(7)
F1C 0.093(6) 0.094(6) 0.121(9) 0.032(6) 0.012(6) -0.005(5)
F2C 0.072(5) 0.111(7) 0.119(8) -0.007(6) 0.034(5) 0.010(4)
C1C 0.071(7) 0.071(7) 0.068(8) 0.006(6) 0.023(6) -0.016(5)
C2C 0.060(6) 0.082(7) 0.053(7) -0.003(5) 0.025(5) -0.023(5)
C3C 0.060(7) 0.090(8) 0.069(8) -0.003(6) 0.028(6) -0.007(5)
C15A 0.093(9) 0.126(9) 0.093(10) 0.047(7) 0.042(7) -0.004(7)
C6A 0.094(9) 0.114(9) 0.083(9) 0.044(7) 0.034(7) -0.001(7)
C7A 0.171(15) 0.113(10) 0.091(11) 0.035(8) 0.053(9) -0.007(9)
C8A 0.160(13) 0.094(9) 0.078(9) 0.037(6) 0.052(8) -0.004(8)
C13A 0.157(13) 0.092(9) 0.102(11) 0.051(7) 0.066(8) 0.003(8)
C14A 0.133(12) 0.123(10) 0.094(11) 0.033(8) 0.042(8) -0.004(9)
I1D 0.1012(8) 0.1352(10) 0.0677(6) 0.0026(6) 0.0386(6) -0.0287(7)
I2D 0.0843(7) 0.1087(8) 0.0694(6) 0.0118(5) 0.0330(5) -0.0077(5)
F1D 0.107(7) 0.103(6) 0.121(9) 0.046(6) 0.037(6) 0.017(5)
F2D 0.091(6) 0.101(6) 0.116(8) 0.024(6) 0.050(6) 0.032(5)
F3D 0.095(6) 0.090(5) 0.097(7) 0.023(5) 0.027(5) 0.011(4)
F4D 0.075(5) 0.116(7) 0.112(8) -0.001(6) 0.043(5) 0.020(5)
C1D 0.068(7) 0.081(7) 0.058(7) -0.002(5) 0.024(6) -0.012(5)
C2D 0.073(8) 0.088(8) 0.077(9) 0.019(7) 0.025(6) 0.004(6)
C3D 0.062(7) 0.084(8) 0.075(9) 0.007(6) 0.027(6) 0.006(5)
C4D 0.050(6) 0.088(8) 0.059(7) 0.002(6) 0.011(5) -0.008(5)
C5D 0.064(7) 0.075(7) 0.062(7) 0.003(5) 0.020(6) -0.005(5)
C6D 0.058(7) 0.087(8) 0.057(7) -0.004(5) 0.023(5) 0.001(5)
C2A 0.150(14) 0.085(9) 0.114(13) 0.028(8) 0.065(11) -0.002(9)
C3A 0.122(11) 0.094(8) 0.114(11) 0.040(7) 0.071(8) 0.007(8)
C4A 0.134(13) 0.135(12) 0.135(15) 0.042(10) 0.076(11) 0.025(10)
C5A 0.150(16) 0.131(13) 0.125(15) 0.016(10) -0.008(12) 0.026(11)
C9A 0.142(14) 0.101(9) 0.094(11) 0.034(8) 0.060(9) 0.007(9)
C10A 0.164(16) 0.097(12) 0.097(12) 0.027(9) 0.062(11) -0.021(10)
C11A 0.168(18) 0.148(16) 0.127(19) 0.022(12) 0.033(14) -0.010(14)
C12A 0.151(15) 0.125(12) 0.107(13) 0.047(9) 0.053(9) -0.012(11)
C16A 0.139(12) 0.112(10) 0.096(10) 0.038(7) 0.078(8) -0.001(8)
C17A 0.137(13) 0.130(11) 0.080(11) 0.036(9) 0.045(10) -0.010(9)
C18A 0.155(16) 0.126(12) 0.107(13) 0.048(10) 0.046(10) 0.020(11)

loop_
_atom_type_symbol
_atom_type_description
_atom_type_scat_dispersion_real
_atom_type_scat_dispersion_imag
_atom_type_scat_source
C C 0.0181 0.0091 'International Tables Vol C Tables 4.2.6.8 and 6.1.1.4'
H H 0.0000 0.0000 'International Tables Vol C Tables 4.2.6.8 and 6.1.1.4'
F F 0.0727 0.0534 'International Tables Vol C Tables 4.2.6.8 and 6.1.1.4'
I I -0.3257 6.8362 'International Tables Vol C Tables 4.2.6.8 and 6.1.1.4'

loop_
_exptl_crystal_face_index_h
_exptl_crystal_face_index_k
_exptl_crystal_face_index_l
_exptl_crystal_face_perp_dist
0 1 -1 0.0570
-3 4 -8 0.0570
-3 -4 -2 0.0634
0 0 -12 0.0371
0 0 -12 0.0352
3 6 -6 0.0925
-2 -6 -5 0.0543
3 6 -3 0.0957
-3 -5 5 0.0694
3 3 -6 0.0932
0 -7 -8 0.0285
2 -3 -10 0.0680
-3 2 8 0.0472
-3 6 4 0.0421
0 -10 -2 0.0383
4 -2 -4 0.0941
0 0 12 0.0209
0 9 4 0.0757
3 -3 5 0.0744
1 -9 7 0.0453

loop_
_geom_angle_atom_site_label_1
_geom_angle_atom_site_label_2
_geom_angle_atom_site_label_3
_geom_angle
_geom_angle_site_symmetry_1
_geom_angle_site_symmetry_3
_geom_angle_publ_flag
C2A C1A H1A 119.8 . . ?
C2A C1A C18A 120(2) . . ?
C18A C1A H1A 119.8 . . ?
C2B C1B I1B 119.5(11) . . ?
C6B C1B I1B 120.5(10) . . ?
C6B C1B C2B 120.1(12) . . ?
F1B C2B C1B 121.7(11) . . ?
F1B C2B C3B 120.1(12) . . ?
C1B C2B C3B 118.1(13) . . ?
F2B C3B C2B 116.1(12) . . ?
C4B C3B F2B 121.4(11) . . ?
C4B C3B C2B 122.5(12) . . ?
C3B C4B I2B 121.0(9) . . ?
C3B C4B C5B 116.3(11) . . ?
C5B C4B I2B 122.7(10) . . ?
F3B C5B C6B 119.2(13) . . ?
C4B C5B F3B 118.9(12) . . ?
C4B C5B C6B 122.0(13) . . ?
F4B C6B C5B 116.2(14) . . ?
C1B C6B F4B 122.6(12) . . ?
C1B C6B C5B 121.1(13) . . ?
F1C C1C C2C 120.2(12) . . ?
F1C C1C C3C 118.7(15) . 2_765 ?
C3C C1C C2C 121.1(15) 2_765 . ?
C1C C2C I1C 121.1(12) . . ?
C3C C2C I1C 121.8(11) . . ?
C3C C2C C1C 117.0(12) . . ?
F2C C3C C1C 117.9(16) . 2_765 ?
F2C C3C C2C 120.3(12) . . ?
C2C C3C C1C 121.8(14) . 2_765 ?
C6A C15A C14A 120.0 . . ?
C6A C15A C16A 120.3(14) . . ?
C14A C15A C16A 119.7(14) . . ?
C15A C6A C7A 120.0 . . ?
C5A C6A C15A 123.4(16) . . ?
C5A C6A C7A 116.6(16) . . ?
C6A C7A H7A 120.0 . . ?
C6A C7A C8A 120.0 . . ?
C8A C7A H7A 120.0 . . ?
C7A C8A C9A 123.2(15) . . ?
C13A C8A C7A 120.0 . . ?
C13A C8A C9A 116.8(15) . . ?
C8A C13A C14A 120.0 . . ?
C12A C13A C8A 124.5(17) . . ?
C12A C13A C14A 115.5(17) . . ?
C15A C14A H14A 120.0 . . ?
C13A C14A C15A 120.0 . . ?
C13A C14A H14A 120.0 . . ?
C2D C1D I1D 121.6(11) . . ?
C6D C1D I1D 120.9(11) . . ?
C6D C1D C2D 117.5(12) . . ?
F1D C2D C1D 119.2(12) . . ?
C3D C2D F1D 118.3(14) . . ?
C3D C2D C1D 122.4(15) . . ?
F2D C3D C2D 119.4(14) . . ?
F2D C3D C4D 119.9(12) . . ?
C4D C3D C2D 120.7(14) . . ?
C3D C4D I2D 122.7(11) . . ?
C3D C4D C5D 118.1(12) . . ?
C5D C4D I2D 119.1(11) . . ?
F3D C5D C4D 122.1(11) . . ?
F3D C5D C6D 116.7(13) . . ?
C4D C5D C6D 121.1(14) . . ?
F4D C6D C1D 122.1(12) . . ?
F4D C6D C5D 117.8(14) . . ?
C1D C6D C5D 120.1(13) . . ?
C1A C2A H2A 122.8 . . ?
C3A C2A C1A 114(2) . . ?
C3A C2A H2A 122.8 . . ?
C4A C3A C2A 108(3) . . ?
C4A C3A C16A 124(3) . . ?
C16A C3A C2A 129(2) . . ?
C3A C4A H4A 118.2 . . ?
C3A C4A C5A 124(3) . . ?
C5A C4A H4A 118.2 . . ?
C6A C5A C4A 116(2) . . ?
C6A C5A H5A 122.2 . . ?
C4A C5A H5A 122.2 . . ?
C8A C9A H9A 123.2 . . ?
C10A C9A C8A 114(2) . . ?
C10A C9A H9A 123.2 . . ?
C9A C10A H10A 117.3 . . ?
C11A C10A C9A 125(3) . . ?
C11A C10A H10A 117.3 . . ?
C10A C11A H11A 119.3 . . ?
C10A C11A C12A 121(3) . . ?
C12A C11A H11A 119.3 . . ?
C13A C12A C11A 118(3) . . ?
C13A C12A H12A 120.9 . . ?
C11A C12A H12A 120.9 . . ?
C3A C16A C15A 113(2) . . ?
C17A C16A C15A 126(3) . . ?
C17A C16A C3A 120(3) . . ?
C16A C17A H17A 119.6 . . ?
C16A C17A C18A 121(2) . . ?
C18A C17A H17A 119.6 . . ?
C1A C18A C17A 115(2) . . ?
C1A C18A H18A 122.4 . . ?
C17A C18A H18A 122.4 . . ?

loop_
_geom_bond_atom_site_label_1
_geom_bond_atom_site_label_2
_geom_bond_distance
_geom_bond_site_symmetry_2
_geom_bond_publ_flag
C1A H1A 0.9300 . ?
C1A C2A 1.42(3) . ?
C1A C18A 1.47(3) . ?
F1B C2B 1.338(16) . ?
I1B C1B 2.116(13) . ?
F2B C3B 1.370(16) . ?
I2B C4B 2.071(10) . ?
F3B C5B 1.368(17) . ?
F4B C6B 1.336(16) . ?
C1B C2B 1.374(19) . ?
C1B C6B 1.29(2) . ?
C2B C3B 1.394(16) . ?
C3B C4B 1.349(19) . ?
C4B C5B 1.354(19) . ?
C5B C6B 1.381(18) . ?
I1C C2C 2.086(11) . ?
F1C C1C 1.350(18) . ?
F2C C3C 1.332(17) . ?
C1C C2C 1.37(2) . ?
C1C C3C 1.373(18) 2_765 ?
C2C C3C 1.36(2) . ?
C15A C6A 1.3900 . ?
C15A C14A 1.3900 . ?
C15A C16A 1.55(2) . ?
C6A C7A 1.3900 . ?
C6A C5A 1.31(3) . ?
C7A H7A 0.9300 . ?
C7A C8A 1.3900 . ?
C8A C13A 1.3900 . ?
C8A C9A 1.50(2) . ?
C13A C14A 1.3900 . ?
C13A C12A 1.34(3) . ?
C14A H14A 0.9300 . ?
I1D C1D 2.083(12) . ?
I2D C4D 2.083(12) . ?
F1D C2D 1.369(19) . ?
F2D C3D 1.326(17) . ?
F3D C5D 1.370(18) . ?
F4D C6D 1.335(17) . ?
C1D C2D 1.39(2) . ?
C1D C6D 1.34(2) . ?
C2D C3D 1.361(19) . ?
C3D C4D 1.34(2) . ?
C4D C5D 1.38(2) . ?
C5D C6D 1.408(17) . ?
C2A H2A 0.9300 . ?
C2A C3A 1.38(3) . ?
C3A C4A 1.32(3) . ?
C3A C16A 1.35(3) . ?
C4A H4A 0.9300 . ?
C4A C5A 1.49(3) . ?
C5A H5A 0.9300 . ?
C9A H9A 0.9300 . ?
C9A C10A 1.40(3) . ?
C10A H10A 0.9300 . ?
C10A C11A 1.30(4) . ?
C11A H11A 0.9300 . ?
C11A C12A 1.37(4) . ?
C12A H12A 0.9300 . ?
C16A C17A 1.26(3) . ?
C17A H17A 0.9300 . ?
C17A C18A 1.53(3) . ?
C18A H18A 0.9300 . ?

loop_
_geom_torsion_atom_site_label_1
_geom_torsion_atom_site_label_2
_geom_torsion_atom_site_label_3
_geom_torsion_atom_site_label_4
_geom_torsion
_geom_torsion_site_symmetry_1
_geom_torsion_site_symmetry_2
_geom_torsion_site_symmetry_3
_geom_torsion_site_symmetry_4
_geom_torsion_publ_flag
C1A C2A C3A C4A -178.3(15) . . . . ?
C1A C2A C3A C16A 3(3) . . . . ?
F1B C2B C3B F2B -1(2) . . . . ?
F1B C2B C3B C4B -179.7(15) . . . . ?
I1B C1B C2B F1B 0(2) . . . . ?
I1B C1B C2B C3B 178.7(11) . . . . ?
I1B C1B C6B F4B 4(2) . . . . ?
I1B C1B C6B C5B 179.7(12) . . . . ?
F2B C3B C4B I2B 0(2) . . . . ?
F2B C3B C4B C5B 179.4(15) . . . . ?
I2B C4B C5B F3B -2(2) . . . . ?
I2B C4B C5B C6B 179.4(12) . . . . ?
F3B C5B C6B F4B -2(2) . . . . ?
F3B C5B C6B C1B -177.7(16) . . . . ?
C1B C2B C3B F2B -179.2(15) . . . . ?
C1B C2B C3B C4B 2(2) . . . . ?
C2B C1B C6B F4B -176.5(16) . . . . ?
C2B C1B C6B C5B -1(3) . . . . ?
C2B C3B C4B I2B 179.0(12) . . . . ?
C2B C3B C4B C5B -2(2) . . . . ?
C3B C4B C5B F3B 179.3(14) . . . . ?
C3B C4B C5B C6B 0(2) . . . . ?
C4B C5B C6B F4B 176.9(16) . . . . ?
C4B C5B C6B C1B 1(3) . . . . ?
C6B C1B C2B F1B -178.7(16) . . . . ?
C6B C1B C2B C3B 0(2) . . . . ?
I1C C2C C3C F2C 0(2) . . . . ?
I1C C2C C3C C1C 180.0(10) . . . 2_765 ?
F1C C1C C2C I1C 0.7(18) . . . . ?
F1C C1C C2C C3C 179.8(13) . . . . ?
C1C C2C C3C F2C -179.5(13) . . . . ?
C1C C2C C3C C1C 1(2) . . . 2_765 ?
C3C C1C C2C I1C -180.0(10) 2_765 . . . ?
C3C C1C C2C C3C -1(2) 2_765 . . . ?
C15A C6A C7A C8A 0.0 . . . . ?
C15A C6A C5A C4A -1(3) . . . . ?
C15A C16A C17A C18A 179.3(12) . . . . ?
C6A C15A C14A C13A 0.0 . . . . ?
C6A C15A C16A C3A -1.8(15) . . . . ?
C6A C15A C16A C17A 179.9(13) . . . . ?
C6A C7A C8A C13A 0.0 . . . . ?
C6A C7A C8A C9A -179.4(10) . . . . ?
C7A C6A C5A C4A 179.1(14) . . . . ?
C7A C8A C13A C14A 0.0 . . . . ?
C7A C8A C13A C12A -177.7(13) . . . . ?
C7A C8A C9A C10A 178.5(10) . . . . ?
C8A C13A C14A C15A 0.0 . . . . ?
C8A C13A C12A C11A -3(2) . . . . ?
C8A C9A C10A C11A 1(3) . . . . ?
C13A C8A C9A C10A -0.9(15) . . . . ?
C14A C15A C6A C7A 0.0 . . . . ?
C14A C15A C6A C5A -179.7(17) . . . . ?
C14A C15A C16A C3A 179.9(10) . . . . ?
C14A C15A C16A C17A 1.5(19) . . . . ?
C14A C13A C12A C11A 179.5(15) . . . . ?
I1D C1D C2D F1D 0(2) . . . . ?
I1D C1D C2D C3D 177.5(12) . . . . ?
I1D C1D C6D F4D 2(2) . . . . ?
I1D C1D C6D C5D -179.6(10) . . . . ?
I2D C4D C5D F3D -0.4(18) . . . . ?
I2D C4D C5D C6D 177.7(10) . . . . ?
F1D C2D C3D F2D -2(2) . . . . ?
F1D C2D C3D C4D -178.6(15) . . . . ?
F2D C3D C4D I2D 4(2) . . . . ?
F2D C3D C4D C5D -178.8(14) . . . . ?
F3D C5D C6D F4D -2.3(19) . . . . ?
F3D C5D C6D C1D 178.9(13) . . . . ?
C1D C2D C3D F2D -180.0(15) . . . . ?
C1D C2D C3D C4D 4(3) . . . . ?
C2D C1D C6D F4D -178.3(14) . . . . ?
C2D C1D C6D C5D 0(2) . . . . ?
C2D C3D C4D I2D -179.7(12) . . . . ?
C2D C3D C4D C5D -2(2) . . . . ?
C3D C4D C5D F3D -177.8(13) . . . . ?
C3D C4D C5D C6D 0(2) . . . . ?
C4D C5D C6D F4D 179.5(13) . . . . ?
C4D C5D C6D C1D 1(2) . . . . ?
C6D C1D C2D F1D 179.7(14) . . . . ?
C6D C1D C2D C3D -3(2) . . . . ?
C2A C1A C18A C17A 3(2) . . . . ?
C2A C3A C4A C5A -179.4(18) . . . . ?
C2A C3A C16A C15A 179.7(14) . . . . ?
C2A C3A C16A C17A -2(3) . . . . ?
C3A C4A C5A C6A 0(3) . . . . ?
C3A C16A C17A C18A 1(3) . . . . ?
C4A C3A C16A C15A 1(2) . . . . ?
C4A C3A C16A C17A 179.5(16) . . . . ?
C5A C6A C7A C8A 179.7(15) . . . . ?
C9A C8A C13A C14A 179.5(9) . . . . ?
C9A C8A C13A C12A 1.7(13) . . . . ?
C9A C10A C11A C12A -2(4) . . . . ?
C10A C11A C12A C13A 3(3) . . . . ?
C12A C13A C14A C15A 177.9(11) . . . . ?
C16A C15A C6A C7A -178.4(9) . . . . ?
C16A C15A C6A C5A 1.9(17) . . . . ?
C16A C15A C14A C13A 178.4(9) . . . . ?
C16A C3A C4A C5A -1(3) . . . . ?
C16A C17A C18A C1A -2(2) . . . . ?
C18A C1A C2A C3A -3(2) . . . . ?

loop_
_exptl_oxdiff_crystal_face_indexfrac_h
_exptl_oxdiff_crystal_face_indexfrac_k
_exptl_oxdiff_crystal_face_indexfrac_l
_exptl_oxdiff_crystal_face_x
_exptl_oxdiff_crystal_face_y
_exptl_oxdiff_crystal_face_z
-0.0001 1.0006 -1.0011 -0.0875 -0.0465 0.0768
-2.5835 4.0663 -8.1214 -0.8649 -0.4706 -0.1745
-3.3727 -3.5889 -1.8344 -0.3621 -0.1983 -0.9108
-0.1571 0.3445 -11.9445 -0.9719 0.2327 0.0346
0.1528 -0.4523 -11.9209 -0.9422 0.3331 0.0359
2.6079 5.7683 -5.5620 -0.3014 0.1078 0.9474
-2.2535 -5.6507 -4.9677 -0.5189 0.1823 -0.8352
2.8228 5.9479 -3.0620 -0.0868 0.0681 0.9939
-2.8963 -5.0207 5.2861 0.2533 -0.1956 -0.9474
3.1234 3.3272 -6.4541 -0.3187 0.3744 0.8708
-0.0291 -6.9634 -7.6534 -0.5663 0.6613 -0.4919
2.0715 -2.9405 -10.0075 -0.6340 0.7419 0.2183
-3.0516 1.9974 8.1377 0.4208 -0.7752 -0.4712
-3.0098 6.4640 4.2291 0.0783 -0.9894 -0.1219
0.0773 -9.6414 -1.6533 -0.0582 0.7233 -0.6881
3.8117 -1.7598 -4.3082 -0.0611 0.7797 0.6231
0.1527 -0.3561 11.9469 0.9719 -0.2326 -0.0363
0.0221 8.7805 4.4436 0.2953 -0.7140 0.6348
3.4375 -2.9740 5.2363 0.6866 0.5864 0.4297
0.6493 -8.7232 6.6295 0.6405 0.5486 -0.5373
